data_1515278
loop_
_publ_author_name
'Hanessian, Stephen'
'Maianti, Juan Pablo'
'Ly, Vu Linh'
'Desch\^enes-Simard, Beno\^it'

_publ_section_title
;
 Structural and kinetic study of self-assembling macrocyclic dimer natural
 product aminoglycoside 66-40C and unnatural variants
;
_journal_issue 1
_journal_name_full 'Chemical Science'
_journal_page_first 249
_journal_paper_doi 10.1039/c1sc00538c
_journal_volume 3
_journal_year 2012
_chemical_absolute_configuration rmad
_chemical_compound_source 'Synthesized by the authors. See text'
_chemical_formula_moiety '2(C28 H46 N6 O8), 5(O4 S), H4 N, 11(H2 O)'
_chemical_formula_sum 'C56 H118 N13 O47 S5'
_chemical_formula_weight 1885.98
_chemical_name_systematic
;
?
;
_space_group_IT_number 1
_symmetry_cell_setting triclinic
_symmetry_space_group_name_Hall 'P 1'
_symmetry_space_group_name_H-M 'P 1'
_atom_sites_solution_hydrogens geom
_atom_sites_solution_primary direct
_atom_sites_solution_secondary difmap
_audit_creation_method SHELXL-97
_cell_angle_alpha 101.113(3)
_cell_angle_beta 92.328(3)
_cell_angle_gamma 95.176(3)
_cell_formula_units_Z 1
_cell_length_a 6.6138(4)
_cell_length_b 16.3922(10)
_cell_length_c 23.9598(14)
_cell_measurement_reflns_used 24946
_cell_measurement_temperature 150
_cell_measurement_theta_max 68.56
_cell_measurement_theta_min 2.76
_cell_volume 2534.0(3)
_computing_cell_refinement 'SAINT V7.60A(Bruker AXS, 2008)'
_computing_data_collection 'APEX2 (Bruker AXS, 2008)'
_computing_data_reduction 'SAINT V7.60A(Bruker AXS, 2008)'
_computing_molecular_graphics 'SHELXTL v6.12 (Bruker AXS, 2001)'
_computing_publication_material 'UdMX (Maris, 2004)'
_computing_structure_refinement 'SHELXL97 (Sheldrick, 2008)'
_computing_structure_solution 'SHELXS97 (Sheldrick, 2008)'
_diffrn_ambient_temperature 150
_diffrn_detector_area_resol_mean 8.3
_diffrn_measured_fraction_theta_full 0.939
_diffrn_measured_fraction_theta_max 0.939
_diffrn_measurement_device_type 'Bruker Microstar'
_diffrn_measurement_method \w
_diffrn_radiation_monochromator 'Helios optics'
_diffrn_radiation_source 'Rotating Anode'
_diffrn_radiation_type CuK\a
_diffrn_radiation_wavelength 1.54178
_diffrn_reflns_av_R_equivalents 0.055
_diffrn_reflns_av_sigmaI/netI 0.0576
_diffrn_reflns_limit_h_max 7
_diffrn_reflns_limit_h_min -7
_diffrn_reflns_limit_k_max 18
_diffrn_reflns_limit_k_min -19
_diffrn_reflns_limit_l_max 20
_diffrn_reflns_limit_l_min -28
_diffrn_reflns_number 42684
_diffrn_reflns_theta_full 69.17
_diffrn_reflns_theta_max 69.17
_diffrn_reflns_theta_min 2.76
_exptl_absorpt_coefficient_mu 1.835
_exptl_absorpt_correction_T_max 0.9640
_exptl_absorpt_correction_T_min 0.5025
_exptl_absorpt_correction_type multi-scan
_exptl_absorpt_process_details 'Sadabs (Sheldrick, 1996)'
_exptl_crystal_colour Colorless
_exptl_crystal_density_diffrn 1.236
_exptl_crystal_density_method 'not measured'
_exptl_crystal_description needle
_exptl_crystal_F_000 1001
_exptl_crystal_size_max 0.37
_exptl_crystal_size_mid 0.03
_exptl_crystal_size_min 0.02
_platon_squeeze_details
;
The crystal structure has been squeezed with PLATON to remove highly
disordered H2O, EtOH and ammonium ion contributions from its solvate
structure. Overall, PLATON found a solvent accessible void volume of
473.8 A^3 corresponding to a contribution of 129 electrons per cell.
More precisely, this void is estimated to contain 9 molecules of H2O,
2 molecules of EtOH and 1 ammonium ion, which were used as crystallization
solvents and crystallization agents ((NH4)2SO4). This speculation is based
on an attempt to solve this disordered area of the structure. Considering
the solvents and the ammonium ion the physical data should be:
Formula moiety: '2(C28 H46 N6 O8), 5(O4 S), 2(H4 N), 20(H2 O), 2(C2H5O)'
or 'C60 H150 N14 O58 S5'
Density: 1.413 g cm-3
Absorption coefficient: 1.988 mm-1
F000: 1152.0
;
_refine_diff_density_max 1.126
_refine_diff_density_min -0.674
_refine_diff_density_rms 0.114
_refine_ls_abs_structure_details 'Friedel Pairs merged'
_refine_ls_abs_structure_Flack 0.10(2)
_refine_ls_extinction_method none
_refine_ls_goodness_of_fit_ref 0.969
_refine_ls_matrix_type full
_refine_ls_number_parameters 1168
_refine_ls_number_reflns 12907
_refine_ls_number_restraints 343
_refine_ls_restrained_S_all 0.962
_refine_ls_R_factor_all 0.0893
_refine_ls_R_factor_gt 0.0766
_refine_ls_shift/su_max 0.003
_refine_ls_shift/su_mean 0.000
_refine_ls_structure_factor_coef Fsqd
_refine_ls_weighting_details 'calc w=1/[\s^2^(Fo^2^)+(0.1474P)^2^] where P=(Fo^2^+2Fc^2^)/3'
_refine_ls_weighting_scheme calc
_refine_ls_wR_factor_gt 0.1888
_refine_ls_wR_factor_ref 0.1971
_reflns_number_gt 9594
_reflns_number_total 12907
_reflns_threshold_expression I>2\s(I)
_cod_data_source_file c1sc00538c.txt
_cod_data_source_block bent70
_cod_depositor_comments
;
The following automatic conversions were performed:

'_symmetry_cell_setting' value 'Triclinic' changed to 'triclinic'
according to
/usr/data/users/saulius/automatic-downloads/retrospective/RSC/lib/dictionaries/cif_core.dic
dictionary named 'cif_core.dic' version 2.4.2 from 2011-04-26.

Automatic conversion script
Id: cif_fix_values 2281 2013-09-26 08:29:07Z andrius 
;
_cod_original_sg_symbol_H-M P1
_cod_database_code 1515278

loop_
_symmetry_equiv_pos_as_xyz
'x, y, z'

loop_
_atom_site_label
_atom_site_type_symbol
_atom_site_fract_x
_atom_site_fract_y
_atom_site_fract_z
_atom_site_U_iso_or_equiv
_atom_site_adp_type
_atom_site_occupancy
_atom_site_symmetry_multiplicity
_atom_site_calc_flag
_atom_site_refinement_flags
S1 S 0.07816(18) 0.02788(9) 1.29442(6) 0.0304(4) Uani 1 1 d .
O51 O 0.0044(6) -0.0545(3) 1.3059(2) 0.0427(11) Uani 1 1 d .
O52 O 0.0779(8) 0.0939(3) 1.3450(2) 0.0561(14) Uani 1 1 d .
O53 O 0.2856(5) 0.0229(3) 1.27425(19) 0.0371(10) Uani 1 1 d .
O54 O -0.0583(6) 0.0472(3) 1.24941(17) 0.0353(10) Uani 1 1 d .
S2 S 0.75581(18) 0.05612(9) 0.82742(6) 0.0292(3) Uani 1 1 d .
O61 O 0.6749(6) -0.0265(2) 0.83601(19) 0.0347(10) Uani 1 1 d .
O62 O 0.6282(5) 0.0786(3) 0.78154(16) 0.0325(10) Uani 1 1 d .
O63 O 0.7432(7) 0.1191(3) 0.8783(2) 0.0491(12) Uani 1 1 d .
O64 O 0.9678(5) 0.0523(3) 0.81084(19) 0.0358(10) Uani 1 1 d .
S3 S 0.2521(3) 0.91182(13) 0.52632(9) 0.0571(5) Uani 1 1 d .
O71 O 0.4491(9) 0.9303(4) 0.5564(3) 0.0754(18) Uani 1 1 d .
O72 O 0.1638(9) 0.8269(4) 0.5226(3) 0.0797(19) Uani 1 1 d .
O73 O 0.1172(13) 0.9721(5) 0.5508(3) 0.110(3) Uani 1 1 d .
O74 O 0.2812(11) 0.9222(4) 0.4690(3) 0.089(2) Uani 1 1 d .
S4 S 0.5898(2) 0.87172(10) 1.00154(7) 0.0374(4) Uani 1 1 d .
O81 O 0.6050(7) 0.7976(3) 1.0275(2) 0.0513(13) Uani 1 1 d .
O82 O 0.8012(6) 0.9130(3) 1.00311(19) 0.0418(11) Uani 1 1 d .
O83 O 0.4671(8) 0.9315(4) 1.0347(3) 0.0730(18) Uani 1 1 d .
O84 O 0.5094(6) 0.8461(3) 0.9435(2) 0.0454(12) Uani 1 1 d .
S5 S 0.6979(3) 0.14564(16) 1.47688(11) 0.0697(6) Uani 1 1 d .
O91 O 0.6168(8) 0.1042(3) 1.4195(2) 0.0550(13) Uani 1 1 d .
O92 O 0.8397(11) 0.2219(5) 1.4762(5) 0.129(3) Uani 1 1 d .
O93 O 0.5392(11) 0.1768(5) 1.5113(3) 0.090(2) Uani 1 1 d .
O94 O 0.7923(10) 0.0836(5) 1.5022(3) 0.091(2) Uani 1 1 d .
O11 O 0.0993(5) 0.2521(2) 0.77881(16) 0.0284(9) Uani 1 1 d .
O12 O 0.3631(6) 0.3606(3) 0.79184(19) 0.0358(10) Uani 1 1 d .
O13 O 0.2118(5) 0.1177(3) 0.6894(2) 0.0364(10) Uani 1 1 d .
H13 H 0.2712 0.1150 0.7205 0.055 Uiso 1 1 calc R
O14 O -0.1418(6) 0.0192(3) 0.63050(19) 0.0374(10) Uani 1 1 d .
H14 H -0.1502 0.0029 0.5949 0.056 Uiso 1 1 calc R
N11 N -0.4801(8) 0.1015(4) 0.6056(2) 0.0436(14) Uani 1 1 d .
H11A H -0.4765 0.0451 0.5974 0.065 Uiso 1 1 calc R
H11B H -0.4462 0.1233 0.5747 0.065 Uiso 1 1 calc R
H11C H -0.6076 0.1135 0.6149 0.065 Uiso 1 1 calc R
N12 N -0.1623(7) 0.3587(3) 0.7272(3) 0.0416(14) Uani 1 1 d .
N13 N 0.3244(7) 0.1595(3) 0.8430(2) 0.0297(11) Uani 1 1 d .
H13A H 0.3508 0.1473 0.8779 0.044 Uiso 1 1 calc R
H13B H 0.4033 0.1311 0.8173 0.044 Uiso 1 1 calc R
H13C H 0.1909 0.1443 0.8319 0.044 Uiso 1 1 calc R
C11 C 0.5568(8) 0.8500(4) 0.6994(3) 0.0301(13) Uani 1 1 d .
H11 H 0.6446 0.8775 0.7341 0.036 Uiso 1 1 calc R
C12 C 0.5230(9) 0.7583(4) 0.6989(3) 0.0361(15) Uani 1 1 d .
H12A H 0.6553 0.7343 0.6966 0.043 Uiso 1 1 calc R
H12B H 0.4361 0.7305 0.6647 0.043 Uiso 1 1 calc R
C13 C 0.4205(8) 0.7411(4) 0.7529(3) 0.0298(13) Uani 1 1 d .
H13D H 0.5136 0.7657 0.7870 0.036 Uiso 1 1 calc R
C14 C 0.2194(8) 0.7801(4) 0.7592(3) 0.0287(13) Uani 1 1 d .
H14A H 0.1155 0.7471 0.7301 0.034 Uiso 1 1 calc R
C15 C 0.2379(8) 0.8725(4) 0.7530(3) 0.0341(15) Uani 1 1 d .
H15 H 0.3124 0.9069 0.7881 0.041 Uiso 1 1 calc R
C16 C 0.3504(8) 0.8893(4) 0.7014(3) 0.0314(14) Uani 1 1 d .
H16 H 0.2647 0.8618 0.6663 0.038 Uiso 1 1 calc R
C11' C -0.0514(8) 0.7559(4) 0.8211(3) 0.0306(14) Uani 1 1 d .
H11' H -0.1318 0.7808 0.7935 0.037 Uiso 1 1 calc R
C12' C -0.0972(8) 0.7961(4) 0.8813(2) 0.0295(13) Uani 1 1 d .
H12' H -0.2445 0.7814 0.8863 0.035 Uiso 1 1 calc R
C13' C 0.0268(9) 0.7597(4) 0.9235(3) 0.0322(14) Uani 1 1 d .
H13E H 0.1723 0.7801 0.9234 0.039 Uiso 1 1 calc R
H13F H -0.0191 0.7777 0.9624 0.039 Uiso 1 1 calc R
C14' C 0.0005(9) 0.6690(5) 0.9073(3) 0.0417(16) Uani 1 1 d .
H14' H 0.0322 0.6373 0.9353 0.050 Uiso 1 1 calc R
C15' C -0.0663(8) 0.6279(4) 0.8550(3) 0.0374(15) Uani 1 1 d .
C16' C -0.1011(8) 0.5409(4) 0.8394(3) 0.0417(17) Uani 1 1 d .
H16' H -0.1028 0.5117 0.8699 0.050 Uiso 1 1 calc R
C17' C -0.1326(8) 0.4928(4) 0.7867(3) 0.0405(16) Uani 1 1 d .
H17' H -0.1375 0.5196 0.7549 0.049 Uiso 1 1 calc R
C18' C -0.1589(8) 0.4036(4) 0.7764(3) 0.0391(16) Uani 1 1 d .
H18' H -0.1746 0.3768 0.8080 0.047 Uiso 1 1 calc R
O21 O 0.1569(5) 0.7751(3) 0.81468(17) 0.0319(10) Uani 1 1 d .
O22 O -0.1073(6) 0.6685(3) 0.81069(18) 0.0357(10) Uani 1 1 d .
O23 O 0.0358(5) 0.8950(3) 0.7512(2) 0.0379(11) Uani 1 1 d .
H23 H 0.0380 0.9472 0.7570 0.057 Uiso 1 1 calc R
O24 O 0.3799(6) 0.9748(3) 0.70150(19) 0.0365(10) Uani 1 1 d .
H24 H 0.3908 1.0017 0.7353 0.055 Uiso 1 1 calc RD
N21 N 0.6608(8) 0.8644(4) 0.6486(3) 0.0438(14) Uani 1 1 d .
H21A H 0.7811 0.8413 0.6476 0.066 Uiso 1 1 calc R
H21B H 0.6847 0.9203 0.6500 0.066 Uiso 1 1 calc R
H21C H 0.5811 0.8404 0.6168 0.066 Uiso 1 1 calc R
N22 N 0.3886(7) 0.6502(3) 0.7484(3) 0.0374(13) Uani 1 1 d .
N23 N -0.0585(7) 0.8879(3) 0.8919(2) 0.0295(11) Uani 1 1 d .
H23A H -0.0489 0.9084 0.9301 0.044 Uiso 1 1 calc R
H23B H -0.1625 0.9094 0.8755 0.044 Uiso 1 1 calc R
H23C H 0.0600 0.9025 0.8767 0.044 Uiso 1 1 calc R
C21 C -0.3345(8) 0.1382(4) 0.6539(3) 0.0321(14) Uani 1 1 d .
H21 H -0.3849 0.1188 0.6884 0.039 Uiso 1 1 calc R
C22 C -0.3200(8) 0.2303(4) 0.6659(3) 0.0300(13) Uani 1 1 d .
H22A H -0.4582 0.2487 0.6699 0.036 Uiso 1 1 calc R
H22B H -0.2608 0.2513 0.6335 0.036 Uiso 1 1 calc R
C23 C -0.1869(8) 0.2685(4) 0.7212(3) 0.0342(15) Uani 1 1 d .
H23D H -0.2577 0.2539 0.7546 0.041 Uiso 1 1 calc R
C24 C 0.0210(8) 0.2347(4) 0.7197(3) 0.0315(14) Uani 1 1 d .
H24A H 0.1129 0.2640 0.6961 0.038 Uiso 1 1 calc R
C25 C 0.0092(8) 0.1402(4) 0.6990(3) 0.0306(14) Uani 1 1 d .
H25 H -0.0463 0.1123 0.7295 0.037 Uiso 1 1 calc R
C26 C -0.1237(8) 0.1081(3) 0.6439(3) 0.0313(14) Uani 1 1 d .
H26 H -0.0629 0.1311 0.6120 0.038 Uiso 1 1 calc R
C21' C 0.3090(7) 0.2748(4) 0.7904(3) 0.0285(13) Uani 1 1 d .
H21' H 0.3824 0.2419 0.7594 0.034 Uiso 1 1 calc R
C22' C 0.3699(9) 0.2495(4) 0.8462(3) 0.0316(14) Uani 1 1 d .
H22' H 0.5195 0.2645 0.8546 0.038 Uiso 1 1 calc R
C23' C 0.2564(11) 0.2995(4) 0.8938(3) 0.0431(16) Uani 1 1 d U
H23E H 0.1099 0.2793 0.8897 0.052 Uiso 1 1 calc R
H23F H 0.3111 0.2924 0.9315 0.052 Uiso 1 1 calc R
C24' C 0.2843(10) 0.3887(5) 0.8896(3) 0.0440(16) Uani 1 1 d U
H24' H 0.2641 0.4291 0.9226 0.053 Uiso 1 1 calc R
C25' C 0.3349(8) 0.4159(4) 0.8437(3) 0.0344(15) Uani 1 1 d .
C26' C 0.3719(8) 0.5011(4) 0.8391(3) 0.0443(18) Uani 1 1 d .
H26' H 0.3944 0.5407 0.8739 0.053 Uiso 1 1 calc R
C27' C 0.3787(8) 0.5321(4) 0.7909(3) 0.0356(15) Uani 1 1 d .
H27' H 0.3656 0.4947 0.7550 0.043 Uiso 1 1 calc R
C28' C 0.4051(8) 0.6200(5) 0.7927(3) 0.0425(17) Uani 1 1 d .
H28' H 0.4361 0.6568 0.8284 0.051 Uiso 1 1 calc R
O31 O 0.4080(5) 0.2182(3) 1.24080(17) 0.0306(9) Uani 1 1 d .
O32 O 0.6701(6) 0.3259(3) 1.25062(18) 0.0352(10) Uani 1 1 d .
O33 O 0.5190(5) 0.0864(2) 1.15051(18) 0.0304(9) Uani 1 1 d .
H33 H 0.5317 0.0394 1.1586 0.046 Uiso 1 1 calc R
O34 O 0.1591(5) -0.0118(2) 1.09183(18) 0.0321(10) Uani 1 1 d .
H34 H 0.2429 -0.0284 1.0678 0.048 Uiso 1 1 calc R
N31 N -0.1729(6) 0.0749(3) 1.0652(2) 0.0302(11) Uani 1 1 d .
H31A H -0.1325 0.0985 1.0356 0.045 Uiso 1 1 calc R
H31B H -0.2999 0.0884 1.0740 0.045 Uiso 1 1 calc R
H31C H -0.1746 0.0184 1.0553 0.045 Uiso 1 1 calc R
N32 N 0.1519(7) 0.3263(3) 1.1912(2) 0.0347(12) Uani 1 1 d .
N33 N 0.6356(7) 0.1298(3) 1.3074(2) 0.0306(11) Uani 1 1 d .
H33A H 0.5059 0.1127 1.2930 0.046 Uiso 1 1 calc R
H33B H 0.6499 0.1201 1.3434 0.046 Uiso 1 1 calc R
H33C H 0.7238 0.1010 1.2850 0.046 Uiso 1 1 calc R
C31 C -0.0272(7) 0.1071(4) 1.1161(2) 0.0284(13) Uani 1 1 d .
H31 H -0.0814 0.0862 1.1497 0.034 Uiso 1 1 calc R
C32 C -0.0095(8) 0.2020(4) 1.1290(3) 0.0284(13) Uani 1 1 d .
H32A H 0.0531 0.2236 1.0972 0.034 Uiso 1 1 calc R
H32B H -0.1464 0.2216 1.1330 0.034 Uiso 1 1 calc R
C33 C 0.1204(7) 0.2347(4) 1.1837(3) 0.0271(13) Uani 1 1 d .
H33D H 0.0467 0.2195 1.2164 0.033 Uiso 1 1 calc R
C34 C 0.3308(7) 0.2005(4) 1.1828(2) 0.0248(12) Uani 1 1 d .
H34A H 0.4228 0.2302 1.1594 0.030 Uiso 1 1 calc R
C35 C 0.3130(7) 0.1077(3) 1.1598(2) 0.0233(12) Uani 1 1 d .
H35 H 0.2578 0.0785 1.1898 0.028 Uiso 1 1 calc R
C36 C 0.1820(7) 0.0776(3) 1.1058(2) 0.0257(12) Uani 1 1 d .
H36 H 0.2427 0.1008 1.0739 0.031 Uiso 1 1 calc R
C31' C 0.6194(8) 0.2409(4) 1.2515(3) 0.0296(13) Uani 1 1 d .
H31' H 0.6928 0.2064 1.2213 0.035 Uiso 1 1 calc R
C32' C 0.6799(9) 0.2209(4) 1.3085(3) 0.0328(14) Uani 1 1 d .
H32' H 0.8291 0.2370 1.3170 0.039 Uiso 1 1 calc R
C33' C 0.5623(10) 0.2728(4) 1.3546(3) 0.0426(16) Uani 1 1 d .
H33E H 0.4158 0.2526 1.3497 0.051 Uiso 1 1 calc R
H33F H 0.6133 0.2671 1.3929 0.051 Uiso 1 1 calc R
C34' C 0.5917(10) 0.3612(4) 1.3491(3) 0.0452(17) Uani 1 1 d .
H34' H 0.5745 0.4039 1.3810 0.054 Uiso 1 1 calc R
C35' C 0.6428(9) 0.3825(4) 1.2994(3) 0.0386(16) Uani 1 1 d .
C36' C 0.6745(8) 0.4684(4) 1.2949(3) 0.0425(17) Uani 1 1 d .
H36' H 0.6923 0.5087 1.3294 0.051 Uiso 1 1 calc R
C37' C 0.6814(8) 0.4973(5) 1.2456(3) 0.0448(18) Uani 1 1 d .
H37' H 0.6675 0.4589 1.2102 0.054 Uiso 1 1 calc R
C38' C 0.7099(8) 0.5862(4) 1.2463(3) 0.0384(16) Uani 1 1 d .
H38' H 0.7470 0.6228 1.2818 0.046 Uiso 1 1 calc R
O41 O 0.4722(5) 0.7387(3) 1.27677(16) 0.0295(9) Uani 1 1 d .
O42 O 0.2007(5) 0.6363(3) 1.27440(18) 0.0358(10) Uani 1 1 d .
O43 O 0.3493(5) 0.8666(3) 1.2217(2) 0.0386(11) Uani 1 1 d .
H43G H 0.3536 0.9163 1.2393 0.058 Uiso 1 1 calc R
O44 O 0.6844(6) 0.9499(3) 1.17067(18) 0.0357(10) Uani 1 1 d .
H44B H 0.7615 0.9716 1.1994 0.053 Uiso 1 1 calc R
N41 N 0.9441(7) 0.8390(3) 1.1075(2) 0.0377(13) Uani 1 1 d .
H41A H 1.0507 0.8079 1.1001 0.057 Uiso 1 1 calc R
H41B H 0.9885 0.8942 1.1122 0.057 Uiso 1 1 calc R
H41C H 0.8489 0.8249 1.0778 0.057 Uiso 1 1 calc R
N42 N 0.6888(7) 0.6177(3) 1.2033(2) 0.0365(13) Uani 1 1 d .
N43 N 0.2793(8) 0.8566(3) 1.3534(2) 0.0345(12) Uani 1 1 d .
H43A H 0.4080 0.8664 1.3426 0.052 Uiso 1 1 calc R
H43B H 0.2734 0.8796 1.3910 0.052 Uiso 1 1 calc R
H43C H 0.1915 0.8799 1.3324 0.052 Uiso 1 1 calc R
C41 C 0.8523(8) 0.8224(4) 1.1606(3) 0.0312(14) Uani 1 1 d .
H41 H 0.9479 0.8479 1.1940 0.037 Uiso 1 1 calc R
C42 C 0.8167(8) 0.7297(4) 1.1578(3) 0.0328(14) Uani 1 1 d .
H42A H 0.7252 0.7042 1.1241 0.039 Uiso 1 1 calc R
H42B H 0.9479 0.7052 1.1531 0.039 Uiso 1 1 calc R
C43 C 0.7249(8) 0.7089(4) 1.2101(3) 0.0308(14) Uani 1 1 d .
H43D H 0.8237 0.7306 1.2435 0.037 Uiso 1 1 calc R
C44 C 0.5290(8) 0.7477(4) 1.2214(3) 0.0313(14) Uani 1 1 d .
H44A H 0.4204 0.7182 1.1924 0.038 Uiso 1 1 calc R
C45 C 0.5519(7) 0.8411(4) 1.2196(3) 0.0325(14) Uani 1 1 d .
H45 H 0.6342 0.8719 1.2545 0.039 Uiso 1 1 calc R
C46 C 0.6519(8) 0.8616(4) 1.1674(3) 0.0291(13) Uani 1 1 d .
H46 H 0.5592 0.8370 1.1331 0.035 Uiso 1 1 calc R
C41' C 0.2599(8) 0.7246(4) 1.2840(3) 0.0329(14) Uani 1 1 d .
H41' H 0.1817 0.7501 1.2563 0.039 Uiso 1 1 calc R
C42' C 0.2231(8) 0.7665(4) 1.3444(3) 0.0329(14) Uani 1 1 d .
H42' H 0.0749 0.7567 1.3505 0.039 Uiso 1 1 calc R
C43' C 0.3422(11) 0.7284(4) 1.3871(3) 0.0429(16) Uani 1 1 d .
H43E H 0.4894 0.7455 1.3864 0.051 Uiso 1 1 calc R
H43F H 0.2993 0.7486 1.4261 0.051 Uiso 1 1 calc R
C44' C 0.3041(11) 0.6354(5) 1.3721(3) 0.0449(17) Uani 1 1 d .
H44' H 0.3284 0.6035 1.4004 0.054 Uiso 1 1 calc R
C45' C 0.2368(9) 0.5962(4) 1.3198(3) 0.0367(15) Uani 1 1 d .
C46' C 0.2007(8) 0.5068(4) 1.3042(3) 0.0401(16) Uani 1 1 d .
H46' H 0.1935 0.4771 1.3345 0.048 Uiso 1 1 calc R
C47' C 0.1762(8) 0.4609(4) 1.2510(3) 0.0375(15) Uani 1 1 d .
H47' H 0.1766 0.4882 1.2194 0.045 Uiso 1 1 calc R
C48' C 0.1494(8) 0.3717(4) 1.2414(3) 0.0383(16) Uani 1 1 d .
H48' H 0.1291 0.3452 1.2730 0.046 Uiso 1 1 calc R
O101 O 0.3401(7) 0.1315(3) 0.9576(2) 0.0466(12) Uani 1 1 d D
H1E H 0.394(8) 0.0851(19) 0.955(2) 0.070 Uiso 1 1 d D
H1F H 0.354(8) 0.154(3) 0.9936(7) 0.070 Uiso 1 1 d D
O102 O 0.3488(6) 0.9692(3) 0.9052(2) 0.0419(11) Uani 1 1 d D
H2A H 0.375(7) 0.936(2) 0.9280(17) 0.063 Uiso 1 1 d D
H2B H 0.462(4) 0.980(2) 0.8900(17) 0.063 Uiso 1 1 d D
O103 O 0.2516(7) 0.7397(3) 1.0766(2) 0.0568(14) Uani 1 1 d D
H3A H 0.246(10) 0.6860(10) 1.074(4) 0.085 Uiso 1 1 d D
H3B H 0.363(5) 0.751(4) 1.061(3) 0.085 Uiso 1 1 d D
O104 O 0.2864(7) 0.3717(3) 1.0897(2) 0.0715(16) Uani 1 1 d D
H4A H 0.1755 0.3584 1.0689 0.107 Uiso 1 1 d D
H4B H 0.3643 0.3336 1.0780 0.107 Uiso 1 1 d D
O105 O 0.9444(7) 0.1599(3) 0.9788(2) 0.0529(13) Uani 1 1 d D
H5A H 0.824(3) 0.152(4) 0.9600(17) 0.079 Uiso 1 1 d D
H5B H 1.009(8) 0.124(4) 0.954(3) 0.079 Uiso 1 1 d D
O106 O 0.9191(9) 0.3299(4) 1.0184(3) 0.0754(17) Uani 1 1 d D
H6A H 0.887(4) 0.3015(14) 0.9837(9) 0.113 Uiso 1 1 d D
H6B H 0.8901 0.3796 1.0155 0.113 Uiso 1 1 d D
O107 O 0.2223(9) 0.5715(4) 1.0280(3) 0.0803(18) Uani 1 1 d D
H7A H 0.3152 0.5560 1.0500 0.120 Uiso 1 1 d D
H7B H 0.168(5) 0.5228(16) 1.0086(17) 0.120 Uiso 1 1 d D
O108 O 0.5259(9) 0.5192(4) 1.0962(3) 0.0764(18) Uani 1 1 d D
H8A H 0.652(3) 0.514(4) 1.107(2) 0.115 Uiso 1 1 d D
H8B H 0.470(10) 0.4674(19) 1.090(5) 0.115 Uiso 1 1 d D
O109 O 0.5392(11) 0.6276(5) 0.9655(4) 0.107(3) Uani 1 1 d D
H9A H 0.545(14) 0.6821(14) 0.970(6) 0.160 Uiso 1 1 d D
H9B H 0.426(4) 0.615(5) 0.980(3) 0.160 Uiso 1 1 d D
O110 O 0.8172(11) 0.5048(5) 1.0042(4) 0.120(3) Uani 1 1 d D
H10A H 0.7383 0.5413 0.9953 0.180 Uiso 1 1 d D
H10B H 0.860(6) 0.527(3) 1.0391(9) 0.180 Uiso 1 1 d D
O111 O 0.5475(8) 0.2479(4) 1.0492(3) 0.0690(16) Uani 1 1 d D
H11D H 0.619(4) 0.2066(15) 1.051(2) 0.104 Uiso 1 1 d D
H11E H 0.625(7) 0.2825(17) 1.035(3) 0.104 Uiso 1 1 d D
N101 N 0.1814(10) 0.0856(5) 1.4550(3) 0.072(2) Uani 1 1 d D
H1A H 0.252(6) 0.124(2) 1.4385(17) 0.109 Uiso 1 1 d D
H1B H 0.265(5) 0.053(2) 1.467(2) 0.109 Uiso 1 1 d D
H1C H 0.117(7) 0.113(3) 1.4841(16) 0.109 Uiso 1 1 d D
H1D H 0.089(6) 0.055(3) 1.4290(17) 0.109 Uiso 1 1 d D

loop_
_atom_site_aniso_label
_atom_site_aniso_U_11
_atom_site_aniso_U_22
_atom_site_aniso_U_33
_atom_site_aniso_U_23
_atom_site_aniso_U_13
_atom_site_aniso_U_12
S1 0.0262(6) 0.0304(9) 0.0350(8) 0.0053(7) 0.0041(6) 0.0061(6)
O51 0.039(2) 0.039(3) 0.059(3) 0.023(2) 0.016(2) 0.0143(19)
O52 0.061(3) 0.062(4) 0.041(3) -0.012(2) 0.002(2) 0.026(2)
O53 0.0188(17) 0.038(3) 0.056(3) 0.009(2) 0.0132(18) 0.0077(16)
O54 0.0284(19) 0.041(3) 0.035(2) 0.008(2) -0.0069(17) 0.0027(17)
S2 0.0230(6) 0.0293(9) 0.0340(8) 0.0034(7) -0.0003(6) 0.0036(5)
O61 0.0270(19) 0.025(2) 0.055(3) 0.013(2) 0.0045(18) 0.0044(16)
O62 0.0244(18) 0.048(3) 0.027(2) 0.0107(19) -0.0027(15) 0.0072(16)
O63 0.052(3) 0.052(3) 0.041(3) -0.001(2) -0.006(2) 0.016(2)
O64 0.0171(17) 0.032(3) 0.059(3) 0.009(2) 0.0091(17) 0.0052(15)
S3 0.0608(11) 0.0566(14) 0.0475(12) -0.0071(10) 0.0092(9) 0.0064(9)
O71 0.078(4) 0.066(4) 0.070(4) -0.009(3) -0.032(3) 0.001(3)
O72 0.059(3) 0.067(4) 0.103(5) -0.002(4) -0.009(3) -0.005(3)
O73 0.135(6) 0.099(6) 0.108(5) 0.009(4) 0.065(5) 0.072(5)
O74 0.120(5) 0.096(5) 0.049(4) -0.009(3) -0.001(3) 0.055(4)
S4 0.0298(7) 0.0372(10) 0.0422(9) 0.0006(8) 0.0063(6) 0.0018(6)
O81 0.045(2) 0.050(3) 0.057(3) 0.013(3) -0.003(2) -0.010(2)
O82 0.028(2) 0.042(3) 0.048(3) -0.005(2) 0.0025(18) -0.0087(18)
O83 0.041(3) 0.070(4) 0.094(4) -0.023(3) 0.018(3) 0.010(2)
O84 0.032(2) 0.050(3) 0.048(3) 0.000(2) -0.008(2) -0.0024(19)
S5 0.0655(13) 0.0735(16) 0.0711(14) 0.0181(12) -0.0036(11) 0.0077(11)
O91 0.059(3) 0.075(4) 0.034(3) 0.014(3) 0.004(2) 0.015(3)
O92 0.073(5) 0.102(6) 0.220(11) 0.062(7) -0.002(5) -0.016(4)
O93 0.104(5) 0.107(6) 0.062(4) 0.006(4) 0.010(4) 0.044(4)
O94 0.077(4) 0.115(6) 0.093(5) 0.045(4) -0.005(4) 0.024(4)
O11 0.0172(16) 0.030(2) 0.035(2) 0.0012(18) -0.0059(15) -0.0014(15)
O12 0.0285(19) 0.032(3) 0.046(3) 0.008(2) -0.0009(18) -0.0014(17)
O13 0.0144(17) 0.035(3) 0.059(3) 0.008(2) -0.0036(17) 0.0048(15)
O14 0.0299(19) 0.032(3) 0.043(3) -0.007(2) 0.0028(18) -0.0033(17)
N11 0.033(3) 0.045(4) 0.045(3) -0.006(3) -0.004(2) -0.002(2)
N12 0.028(2) 0.034(3) 0.059(4) -0.003(3) 0.002(2) 0.006(2)
N13 0.025(2) 0.031(3) 0.032(3) 0.004(2) -0.0016(19) 0.0058(19)
C11 0.028(3) 0.029(3) 0.032(3) 0.004(3) 0.001(2) 0.001(2)
C12 0.030(3) 0.030(4) 0.050(4) 0.006(3) 0.006(3) 0.011(2)
C13 0.025(3) 0.028(4) 0.034(3) 0.002(3) 0.003(2) 0.002(2)
C14 0.023(2) 0.023(3) 0.039(3) 0.000(3) 0.002(2) 0.005(2)
C15 0.020(2) 0.038(4) 0.046(4) 0.007(3) 0.003(2) 0.013(2)
C16 0.030(3) 0.026(3) 0.036(3) 0.004(3) -0.005(2) 0.000(2)
C11' 0.023(3) 0.030(4) 0.037(3) 0.004(3) 0.004(2) 0.000(2)
C12' 0.020(2) 0.037(4) 0.031(3) 0.005(3) 0.001(2) 0.005(2)
C13' 0.034(3) 0.035(4) 0.025(3) 0.001(3) 0.001(2) 0.006(2)
C14' 0.035(3) 0.048(5) 0.044(4) 0.013(3) 0.005(3) 0.004(3)
C15' 0.027(3) 0.032(4) 0.054(4) 0.011(3) 0.003(3) -0.001(2)
C16' 0.025(3) 0.034(4) 0.063(5) 0.007(4) 0.003(3) -0.006(2)
C17' 0.023(3) 0.036(4) 0.059(4) -0.002(3) 0.007(3) 0.008(2)
C18' 0.025(3) 0.037(4) 0.052(4) 0.002(3) 0.002(3) 0.005(2)
O21 0.0160(17) 0.043(3) 0.036(2) 0.006(2) 0.0008(16) -0.0014(16)
O22 0.033(2) 0.029(3) 0.042(3) 0.002(2) 0.0008(18) -0.0023(17)
O23 0.0197(18) 0.026(2) 0.066(3) 0.002(2) 0.0014(18) 0.0070(15)
O24 0.039(2) 0.024(2) 0.043(3) 0.003(2) -0.0079(19) 0.0000(17)
N21 0.042(3) 0.036(3) 0.053(4) 0.009(3) 0.005(3) -0.004(2)
N22 0.031(2) 0.026(3) 0.057(4) 0.009(3) 0.015(2) 0.007(2)
N23 0.031(2) 0.023(3) 0.032(3) 0.000(2) 0.000(2) 0.0006(19)
C21 0.023(3) 0.029(4) 0.040(3) -0.002(3) -0.001(2) -0.001(2)
C22 0.030(3) 0.029(4) 0.029(3) 0.001(3) -0.002(2) 0.003(2)
C23 0.019(2) 0.039(4) 0.044(4) 0.008(3) -0.002(2) 0.005(2)
C24 0.028(3) 0.034(4) 0.032(3) 0.005(3) 0.004(2) 0.004(2)
C25 0.022(3) 0.031(4) 0.039(3) 0.005(3) 0.002(2) 0.009(2)
C26 0.027(3) 0.022(3) 0.042(4) -0.001(3) -0.002(2) 0.002(2)
C21' 0.020(2) 0.024(3) 0.040(3) 0.002(3) 0.000(2) 0.001(2)
C22' 0.032(3) 0.024(3) 0.036(3) 0.001(3) -0.003(2) 0.000(2)
C23' 0.058(4) 0.033(4) 0.037(4) 0.006(3) -0.001(3) 0.005(3)
C24' 0.043(3) 0.044(4) 0.041(4) -0.003(3) 0.002(3) 0.008(3)
C25' 0.029(3) 0.024(4) 0.048(4) 0.004(3) -0.005(3) -0.003(2)
C26' 0.029(3) 0.037(4) 0.062(5) -0.004(4) -0.001(3) 0.003(3)
C27' 0.025(3) 0.027(4) 0.058(4) 0.011(3) 0.003(3) 0.007(2)
C28' 0.021(3) 0.049(5) 0.057(5) 0.009(4) 0.008(3) 0.000(3)
O31 0.0197(17) 0.036(3) 0.034(2) 0.0041(19) -0.0029(15) -0.0016(15)
O32 0.0273(19) 0.035(3) 0.042(3) 0.010(2) -0.0066(17) -0.0046(17)
O33 0.0154(16) 0.021(2) 0.056(3) 0.006(2) 0.0071(16) 0.0049(14)
O34 0.0236(18) 0.021(2) 0.046(3) -0.0055(19) 0.0068(17) -0.0015(15)
N31 0.019(2) 0.027(3) 0.039(3) -0.007(2) -0.0052(19) -0.0030(17)
N32 0.025(2) 0.030(3) 0.049(3) 0.003(3) -0.003(2) 0.010(2)
N33 0.028(2) 0.023(3) 0.041(3) 0.010(2) -0.005(2) 0.0017(19)
C31 0.015(2) 0.037(4) 0.031(3) 0.002(3) -0.004(2) -0.001(2)
C32 0.026(3) 0.025(3) 0.031(3) -0.002(3) 0.000(2) 0.004(2)
C33 0.017(2) 0.028(3) 0.034(3) -0.001(3) -0.001(2) 0.008(2)
C34 0.018(2) 0.027(3) 0.031(3) 0.006(3) 0.005(2) 0.008(2)
C35 0.017(2) 0.022(3) 0.031(3) 0.002(2) 0.003(2) 0.0067(19)
C36 0.021(2) 0.024(3) 0.030(3) 0.000(3) 0.000(2) 0.002(2)
C31' 0.028(3) 0.027(4) 0.033(3) 0.005(3) 0.001(2) -0.001(2)
C32' 0.032(3) 0.033(4) 0.032(3) 0.001(3) 0.000(2) 0.006(2)
C33' 0.047(3) 0.045(4) 0.037(4) 0.008(3) 0.006(3) 0.006(3)
C34' 0.054(4) 0.034(4) 0.046(4) 0.002(3) -0.002(3) 0.009(3)
C35' 0.036(3) 0.030(4) 0.048(4) 0.006(3) -0.007(3) 0.000(3)
C36' 0.034(3) 0.038(4) 0.054(4) 0.010(4) -0.010(3) -0.002(3)
C37' 0.017(3) 0.052(5) 0.065(5) 0.009(4) 0.001(3) 0.005(2)
C38' 0.021(3) 0.030(4) 0.065(5) 0.013(3) -0.003(3) 0.003(2)
O41 0.0208(17) 0.037(3) 0.028(2) 0.0027(19) -0.0018(15) -0.0012(16)
O42 0.0255(19) 0.034(3) 0.041(3) -0.001(2) -0.0018(17) -0.0113(17)
O43 0.0250(19) 0.027(2) 0.060(3) -0.002(2) 0.0027(19) 0.0076(16)
O44 0.034(2) 0.030(3) 0.042(2) 0.004(2) -0.0042(18) 0.0067(17)
N41 0.037(3) 0.027(3) 0.046(3) -0.001(3) 0.013(2) 0.001(2)
N42 0.030(2) 0.030(3) 0.051(3) 0.009(3) 0.008(2) 0.010(2)
N43 0.040(3) 0.032(3) 0.028(3) -0.003(2) 0.003(2) 0.005(2)
C41 0.024(3) 0.025(3) 0.044(4) 0.002(3) 0.000(2) 0.009(2)
C42 0.019(2) 0.032(4) 0.047(4) 0.005(3) 0.004(2) 0.005(2)
C43 0.023(3) 0.021(3) 0.044(4) -0.002(3) 0.001(2) 0.001(2)
C44 0.020(2) 0.037(4) 0.037(3) 0.005(3) 0.003(2) 0.007(2)
C45 0.022(2) 0.028(4) 0.045(4) 0.002(3) 0.002(2) 0.001(2)
C46 0.024(2) 0.022(3) 0.041(3) 0.003(3) -0.001(2) 0.006(2)
C41' 0.019(2) 0.032(4) 0.044(4) 0.001(3) -0.002(2) -0.003(2)
C42' 0.028(3) 0.035(4) 0.032(3) 0.003(3) -0.002(2) -0.005(2)
C43' 0.056(4) 0.043(4) 0.032(4) 0.011(3) 0.003(3) 0.008(3)
C44' 0.058(4) 0.043(4) 0.037(4) 0.012(3) 0.006(3) 0.011(3)
C45' 0.038(3) 0.028(4) 0.043(4) 0.007(3) 0.005(3) -0.001(2)
C46' 0.039(3) 0.033(4) 0.045(4) 0.002(3) 0.012(3) 0.000(3)
C47' 0.020(3) 0.038(4) 0.048(4) -0.006(3) -0.002(2) 0.003(2)
C48' 0.024(3) 0.034(4) 0.053(4) 0.000(3) -0.001(3) 0.005(2)
O101 0.050(3) 0.048(3) 0.042(3) 0.009(2) 0.010(2) 0.006(2)
O102 0.030(2) 0.047(3) 0.051(3) 0.016(2) 0.0009(19) 0.0043(18)
O103 0.049(3) 0.050(3) 0.072(4) 0.012(3) 0.024(3) -0.001(2)
O104 0.065(3) 0.066(4) 0.077(4) 0.003(3) 0.007(3) -0.008(3)
O105 0.049(3) 0.064(4) 0.043(3) 0.008(3) -0.006(2) 0.002(2)
O106 0.069(4) 0.067(4) 0.087(4) 0.011(3) -0.001(3) 0.003(3)
O107 0.068(4) 0.053(4) 0.113(5) 0.005(4) -0.004(3) -0.004(3)
O108 0.062(3) 0.062(4) 0.103(5) 0.015(4) 0.007(3) -0.007(3)
O109 0.074(4) 0.121(6) 0.103(6) -0.018(5) 0.023(4) -0.027(4)
O110 0.074(5) 0.133(7) 0.151(8) 0.040(6) 0.004(5) -0.018(4)
O111 0.057(3) 0.083(5) 0.066(4) 0.013(3) -0.002(3) 0.006(3)
N101 0.046(4) 0.100(6) 0.063(4) -0.010(4) -0.002(3) 0.018(4)

loop_
_atom_type_symbol
_atom_type_description
_atom_type_scat_dispersion_real
_atom_type_scat_dispersion_imag
_atom_type_scat_source
C C 0.0181 0.0091 'International Tables Vol C Tables 4.2.6.8 and 6.1.1.4'
H H 0.0000 0.0000 'International Tables Vol C Tables 4.2.6.8 and 6.1.1.4'
N N 0.0311 0.0180 'International Tables Vol C Tables 4.2.6.8 and 6.1.1.4'
O O 0.0492 0.0322 'International Tables Vol C Tables 4.2.6.8 and 6.1.1.4'
S S 0.3331 0.5567 'International Tables Vol C Tables 4.2.6.8 and 6.1.1.4'

loop_
_geom_angle_atom_site_label_1
_geom_angle_atom_site_label_2
_geom_angle_atom_site_label_3
_geom_angle
_geom_angle_publ_flag
O52 S1 O51 111.8(3) y
O52 S1 O53 110.6(3) y
O51 S1 O53 108.0(2) y
O52 S1 O54 108.3(3) y
O51 S1 O54 108.5(3) y
O53 S1 O54 109.7(3) y
O63 S2 O61 110.9(3) y
O63 S2 O64 111.2(3) y
O61 S2 O64 108.9(2) y
O63 S2 O62 107.3(3) y
O61 S2 O62 108.2(2) y
O64 S2 O62 110.3(2) y
O74 S3 O71 106.5(4) y
O74 S3 O72 106.6(4) y
O71 S3 O72 114.0(4) y
O74 S3 O73 107.5(4) y
O71 S3 O73 109.9(5) y
O72 S3 O73 111.9(5) y
O84 S4 O83 111.5(3) y
O84 S4 O81 109.8(3) y
O83 S4 O81 111.4(4) y
O84 S4 O82 109.9(3) y
O83 S4 O82 107.9(3) y
O81 S4 O82 106.3(3) y
O93 S5 O94 109.4(4) y
O93 S5 O91 111.0(4) y
O94 S5 O91 107.3(4) y
O93 S5 O92 103.9(5) y
O94 S5 O92 113.1(5) y
O91 S5 O92 112.2(5) y
C21' O11 C24 118.1(4) y
C21' O12 C25' 116.2(5) y
C25 O13 H13 109.5 ?
C26 O14 H14 109.5 ?
C21 N11 H11A 109.5 ?
C21 N11 H11B 109.5 ?
H11A N11 H11B 109.5 ?
C21 N11 H11C 109.5 ?
H11A N11 H11C 109.5 ?
H11B N11 H11C 109.5 ?
C18' N12 C23 118.7(6) y
C22' N13 H13A 109.5 ?
C22' N13 H13B 109.5 ?
H13A N13 H13B 109.5 ?
C22' N13 H13C 109.5 ?
H13A N13 H13C 109.5 ?
H13B N13 H13C 109.5 ?
N21 C11 C12 110.2(5) y
N21 C11 C16 109.8(5) y
C12 C11 C16 110.6(5) y
N21 C11 H11 108.7 ?
C12 C11 H11 108.7 ?
C16 C11 H11 108.7 ?
C11 C12 C13 111.5(5) y
C11 C12 H12A 109.3 ?
C13 C12 H12A 109.3 ?
C11 C12 H12B 109.3 ?
C13 C12 H12B 109.3 ?
H12A C12 H12B 108.0 ?
N22 C13 C14 111.0(4) y
N22 C13 C12 108.0(5) y
C14 C13 C12 111.0(5) y
N22 C13 H13D 108.9 ?
C14 C13 H13D 108.9 ?
C12 C13 H13D 108.9 ?
O21 C14 C13 106.7(5) y
O21 C14 C15 108.9(5) y
C13 C14 C15 113.1(5) y
O21 C14 H14A 109.3 ?
C13 C14 H14A 109.3 ?
C15 C14 H14A 109.3 ?
O23 C15 C16 111.9(5) y
O23 C15 C14 105.7(5) y
C16 C15 C14 114.2(5) y
O23 C15 H15 108.3 ?
C16 C15 H15 108.3 ?
C14 C15 H15 108.3 ?
O24 C16 C15 111.3(5) y
O24 C16 C11 111.1(4) y
C15 C16 C11 110.3(5) y
O24 C16 H16 108.0 ?
C15 C16 H16 108.0 ?
C11 C16 H16 108.0 ?
O21 C11' O22 112.0(4) y
O21 C11' C12' 107.9(5) y
O22 C11' C12' 110.7(5) y
O21 C11' H11' 108.7 ?
O22 C11' H11' 108.7 ?
C12' C11' H11' 108.7 ?
N23 C12' C13' 111.2(5) y
N23 C12' C11' 112.1(5) y
C13' C12' C11' 109.1(5) y
N23 C12' H12' 108.1 ?
C13' C12' H12' 108.1 ?
C11' C12' H12' 108.1 ?
C14' C13' C12' 109.0(5) y
C14' C13' H13E 109.9 ?
C12' C13' H13E 109.9 ?
C14' C13' H13F 109.9 ?
C12' C13' H13F 109.9 ?
H13E C13' H13F 108.3 ?
C15' C14' C13' 123.2(6) y
C15' C14' H14' 118.4 ?
C13' C14' H14' 118.4 ?
C14' C15' O22 122.7(6) y
C14' C15' C16' 124.0(7) y
O22 C15' C16' 113.3(6) y
C17' C16' C15' 128.9(7) y
C17' C16' H16' 115.6 ?
C15' C16' H16' 115.6 ?
C16' C17' C18' 123.2(7) y
C16' C17' H17' 118.4 ?
C18' C17' H17' 118.4 ?
N12 C18' C17' 122.8(7) y
N12 C18' H18' 118.6 ?
C17' C18' H18' 118.6 ?
C11' O21 C14 118.0(4) y
C15' O22 C11' 116.6(5) y
C15 O23 H23 109.5 ?
C16 O24 H24 109.5 ?
C11 N21 H21A 109.5 ?
C11 N21 H21B 109.5 ?
H21A N21 H21B 109.5 ?
C11 N21 H21C 109.5 ?
H21A N21 H21C 109.5 ?
H21B N21 H21C 109.5 ?
C28' N22 C13 119.4(6) y
C12' N23 H23A 109.5 ?
C12' N23 H23B 109.5 ?
H23A N23 H23B 109.5 ?
C12' N23 H23C 109.5 ?
H23A N23 H23C 109.5 ?
H23B N23 H23C 109.5 ?
N11 C21 C22 111.9(5) y
N11 C21 C26 111.3(5) y
C22 C21 C26 110.3(4) y
N11 C21 H21 107.7 ?
C22 C21 H21 107.7 ?
C26 C21 H21 107.7 ?
C21 C22 C23 111.8(5) y
C21 C22 H22A 109.3 ?
C23 C22 H22A 109.3 ?
C21 C22 H22B 109.3 ?
C23 C22 H22B 109.3 ?
H22A C22 H22B 107.9 ?
N12 C23 C24 110.0(5) y
N12 C23 C22 108.7(5) y
C24 C23 C22 111.2(5) y
N12 C23 H23D 109.0 ?
C24 C23 H23D 109.0 ?
C22 C23 H23D 109.0 ?
O11 C24 C25 106.9(5) y
O11 C24 C23 104.8(4) y
C25 C24 C23 113.3(5) y
O11 C24 H24A 110.6 ?
C25 C24 H24A 110.6 ?
C23 C24 H24A 110.6 ?
O13 C25 C24 108.3(4) y
O13 C25 C26 108.5(5) y
C24 C25 C26 113.8(5) y
O13 C25 H25 108.7 ?
C24 C25 H25 108.7 ?
C26 C25 H25 108.7 ?
O14 C26 C25 110.2(5) y
O14 C26 C21 109.5(4) y
C25 C26 C21 107.6(5) y
O14 C26 H26 109.9 ?
C25 C26 H26 109.9 ?
C21 C26 H26 109.9 ?
O11 C21' O12 112.4(4) y
O11 C21' C22' 108.0(5) y
O12 C21' C22' 112.1(5) y
O11 C21' H21' 108.1 ?
O12 C21' H21' 108.1 ?
C22' C21' H21' 108.1 ?
N13 C22' C21' 111.7(5) y
N13 C22' C23' 110.8(5) y
C21' C22' C23' 108.1(5) y
N13 C22' H22' 108.7 ?
C21' C22' H22' 108.7 ?
C23' C22' H22' 108.7 ?
C24' C23' C22' 108.3(6) y
C24' C23' H23E 110.0 ?
C22' C23' H23E 110.0 ?
C24' C23' H23F 110.0 ?
C22' C23' H23F 110.0 ?
H23E C23' H23F 108.4 ?
C25' C24' C23' 124.6(6) y
C25' C24' H24' 117.7 ?
C23' C24' H24' 117.7 ?
C24' C25' O12 122.0(6) y
C24' C25' C26' 125.9(6) y
O12 C25' C26' 112.1(6) y
C27' C26' C25' 127.3(7) y
C27' C26' H26' 116.3 ?
C25' C26' H26' 116.3 ?
C26' C27' C28' 121.2(7) y
C26' C27' H27' 119.4 ?
C28' C27' H27' 119.4 ?
N22 C28' C27' 121.9(7) y
N22 C28' H28' 119.0 ?
C27' C28' H28' 119.0 ?
C31' O31 C34 117.4(4) y
C35' O32 C31' 116.9(5) y
C35 O33 H33 109.5 ?
C36 O34 H34 109.5 ?
C31 N31 H31A 109.5 ?
C31 N31 H31B 109.5 ?
H31A N31 H31B 109.5 ?
C31 N31 H31C 109.5 ?
H31A N31 H31C 109.5 ?
H31B N31 H31C 109.5 ?
C48' N32 C33 119.5(6) y
C32' N33 H33A 109.5 ?
C32' N33 H33B 109.5 ?
H33A N33 H33B 109.5 ?
C32' N33 H33C 109.5 ?
H33A N33 H33C 109.5 ?
H33B N33 H33C 109.5 ?
N31 C31 C32 109.3(4) y
N31 C31 C36 111.4(5) y
C32 C31 C36 109.4(4) y
N31 C31 H31 108.9 ?
C32 C31 H31 108.9 ?
C36 C31 H31 108.9 ?
C33 C32 C31 109.5(5) y
C33 C32 H32A 109.8 ?
C31 C32 H32A 109.8 ?
C33 C32 H32B 109.8 ?
C31 C32 H32B 109.8 ?
H32A C32 H32B 108.2 ?
N32 C33 C32 107.7(5) y
N32 C33 C34 108.4(4) y
C32 C33 C34 113.0(4) y
N32 C33 H33D 109.2 ?
C32 C33 H33D 109.2 ?
C34 C33 H33D 109.2 ?
O31 C34 C35 110.0(4) y
O31 C34 C33 105.3(4) y
C35 C34 C33 111.4(4) y
O31 C34 H34A 110.0 ?
C35 C34 H34A 110.0 ?
C33 C34 H34A 110.0 ?
O33 C35 C36 109.6(4) y
O33 C35 C34 106.0(4) y
C36 C35 C34 115.7(4) y
O33 C35 H35 108.4 ?
C36 C35 H35 108.4 ?
C34 C35 H35 108.4 ?
O34 C36 C35 110.4(4) y
O34 C36 C31 108.0(4) y
C35 C36 C31 107.8(4) y
O34 C36 H36 110.2 ?
C35 C36 H36 110.2 ?
C31 C36 H36 110.2 ?
O32 C31' O31 111.4(4) y
O32 C31' C32' 111.5(5) y
O31 C31' C32' 107.8(5) y
O32 C31' H31' 108.7 ?
O31 C31' H31' 108.7 ?
C32' C31' H31' 108.7 ?
N33 C32' C31' 110.5(5) y
N33 C32' C33' 110.9(5) y
C31' C32' C33' 108.4(5) y
N33 C32' H32' 109.0 ?
C31' C32' H32' 109.0 ?
C33' C32' H32' 109.0 ?
C34' C33' C32' 108.5(6) y
C34' C33' H33E 110.0 ?
C32' C33' H33E 110.0 ?
C34' C33' H33F 110.0 ?
C32' C33' H33F 110.0 ?
H33E C33' H33F 108.4 ?
C35' C34' C33' 121.1(6) y
C35' C34' H34' 119.4 ?
C33' C34' H34' 119.4 ?
C34' C35' O32 124.1(6) y
C34' C35' C36' 120.6(6) y
O32 C35' C36' 115.3(6) y
C37' C36' C35' 125.7(7) y
C37' C36' H36' 117.2 ?
C35' C36' H36' 117.2 ?
C36' C37' C38' 120.7(7) y
C36' C37' H37' 119.6 ?
C38' C37' H37' 119.6 ?
N42 C38' C37' 124.1(7) y
N42 C38' H38' 118.0 ?
C37' C38' H38' 118.0 ?
C44 O41 C41' 116.5(4) y
C45' O42 C41' 117.0(5) y
C45 O43 H43G 109.5 ?
C46 O44 H44B 109.5 ?
C41 N41 H41A 109.5 ?
C41 N41 H41B 109.5 ?
H41A N41 H41B 109.5 ?
C41 N41 H41C 109.5 ?
H41A N41 H41C 109.5 ?
H41B N41 H41C 109.5 ?
C38' N42 C43 118.4(6) y
C42' N43 H43A 109.5 ?
C42' N43 H43B 109.5 ?
H43A N43 H43B 109.5 ?
C42' N43 H43C 109.5 ?
H43A N43 H43C 109.5 ?
H43B N43 H43C 109.5 ?
N41 C41 C42 109.9(5) y
N41 C41 C46 109.6(5) y
C42 C41 C46 110.1(5) y
N41 C41 H41 109.1 ?
C42 C41 H41 109.1 ?
C46 C41 H41 109.1 ?
C43 C42 C41 112.5(5) y
C43 C42 H42A 109.1 ?
C41 C42 H42A 109.1 ?
C43 C42 H42B 109.1 ?
C41 C42 H42B 109.1 ?
H42A C42 H42B 107.8 ?
N42 C43 C42 109.2(5) y
N42 C43 C44 109.9(5) y
C42 C43 C44 111.9(5) y
N42 C43 H43D 108.6 ?
C42 C43 H43D 108.6 ?
C44 C43 H43D 108.6 ?
O41 C44 C43 108.3(5) y
O41 C44 C45 108.3(5) y
C43 C44 C45 111.8(5) y
O41 C44 H44A 109.4 ?
C43 C44 H44A 109.4 ?
C45 C44 H44A 109.4 ?
O43 C45 C46 110.5(5) y
O43 C45 C44 105.8(4) y
C46 C45 C44 114.1(5) y
O43 C45 H45 108.8 ?
C46 C45 H45 108.8 ?
C44 C45 H45 108.8 ?
O44 C46 C45 111.4(5) y
O44 C46 C41 110.5(4) y
C45 C46 C41 109.9(5) y
O44 C46 H46 108.3 ?
C45 C46 H46 108.3 ?
C41 C46 H46 108.3 ?
O41 C41' O42 109.4(4) y
O41 C41' C42' 107.2(4) y
O42 C41' C42' 111.0(5) y
O41 C41' H41' 109.7 ?
O42 C41' H41' 109.7 ?
C42' C41' H41' 109.7 ?
N43 C42' C41' 110.7(5) y
N43 C42' C43' 110.5(5) y
C41' C42' C43' 110.2(5) y
N43 C42' H42' 108.4 ?
C41' C42' H42' 108.4 ?
C43' C42' H42' 108.4 ?
C44' C43' C42' 109.5(6) y
C44' C43' H43E 109.8 ?
C42' C43' H43E 109.8 ?
C44' C43' H43F 109.8 ?
C42' C43' H43F 109.8 ?
H43E C43' H43F 108.2 ?
C45' C44' C43' 121.4(6) y
C45' C44' H44' 119.3 ?
C43' C44' H44' 119.3 ?
C44' C45' O42 124.3(6) y
C44' C45' C46' 122.4(7) y
O42 C45' C46' 113.3(6) y
C47' C46' C45' 126.5(7) y
C47' C46' H46' 116.7 ?
C45' C46' H46' 116.7 ?
C46' C47' C48' 120.8(7) y
C46' C47' H47' 119.6 ?
C48' C47' H47' 119.6 ?
N32 C48' C47' 121.8(7) y
N32 C48' H48' 119.1 ?
C47' C48' H48' 119.1 ?
H1E O101 H1F 105(5) ?
H2A O102 H2B 106(4) ?
H3A O103 H3B 103(6) ?
H4A O104 H4B 106.1 ?
H5A O105 H5B 98(5) ?
H6A O106 H6B 101.8 ?
H7A O107 H7B 101.0 ?
H8A O108 H8B 102(6) ?
H9A O109 H9B 103(9) ?
H10A O110 H10B 103.2 ?
H11D O111 H11E 104.4(17) ?
H1A N101 H1B 110(2) ?
H1A N101 H1C 108(2) ?
H1B N101 H1C 110(2) ?
H1A N101 H1D 109(2) ?
H1B N101 H1D 110(2) ?
H1C N101 H1D 109(2) ?

loop_
_geom_bond_atom_site_label_1
_geom_bond_atom_site_label_2
_geom_bond_distance
_geom_bond_publ_flag
S1 O52 1.460(5) y
S1 O51 1.474(5) y
S1 O53 1.477(4) y
S1 O54 1.477(4) y
S2 O63 1.448(5) y
S2 O61 1.465(4) y
S2 O64 1.476(4) y
S2 O62 1.481(4) y
S3 O74 1.434(7) y
S3 O71 1.441(6) y
S3 O72 1.444(6) y
S3 O73 1.447(6) y
S4 O84 1.439(5) y
S4 O83 1.465(5) y
S4 O81 1.477(5) y
S4 O82 1.493(4) y
S5 O93 1.431(7) y
S5 O94 1.454(7) y
S5 O91 1.468(6) y
S5 O92 1.497(8) y
O11 C21' 1.405(6) y
O11 C24 1.455(7) y
O12 C21' 1.413(7) y
O12 C25' 1.419(8) y
O13 C25 1.437(6) y
O13 H13 0.8400 ?
O14 C26 1.424(6) y
O14 H14 0.8400 ?
N11 C21 1.471(8) y
N11 H11a 0.9100 ?
N11 H11b 0.9100 ?
N11 H11c 0.9100 ?
N12 C18' 1.262(9) y
N12 C23 1.453(8) y
N13 C22' 1.465(8) y
N13 H13a 0.9100 ?
N13 H13b 0.9100 ?
N13 H13c 0.9100 ?
C11 N21 1.469(8) y
C11 C12 1.496(8) y
C11 C16 1.560(8) y
C11 H11 1.0000 ?
C12 C13 1.546(9) y
C12 H12a 0.9900 ?
C12 H12b 0.9900 ?
C13 N22 1.468(8) y
C13 C14 1.528(7) y
C13 H13d 1.0000 ?
C14 O21 1.424(7) y
C14 C15 1.545(8) y
C14 H14a 1.0000 ?
C15 O23 1.419(6) y
C15 C16 1.525(9) y
C15 H15 1.0000 ?
C16 O24 1.397(7) y
C16 H16 1.0000 ?
C11' O21 1.407(6) y
C11' O22 1.419(7) y
C11' C12' 1.520(8) y
C11' H11' 1.0000 ?
C12' N23 1.474(8) y
C12' C13' 1.518(8) y
C12' H12' 1.0000 ?
C13' C14' 1.456(9) y
C13' H13e 0.9900 ?
C13' H13f 0.9900 ?
C14' C15' 1.340(10) y
C14' H14' 0.9500 ?
C15' O22 1.387(8) y
C15' C16' 1.398(9) y
C16' C17' 1.351(10) y
C16' H16' 0.9500 ?
C17' C18' 1.429(9) y
C17' H17' 0.9500 ?
C18' H18' 0.9500 ?
O23 H23 0.8400 ?
O24 H24 0.8400 ?
N21 H21a 0.9100 ?
N21 H21b 0.9100 ?
N21 H21c 0.9100 ?
N22 C28' 1.261(9) y
N23 H23a 0.9100 ?
N23 H23b 0.9100 ?
N23 H23c 0.9100 ?
C21 C22 1.475(8) y
C21 C26 1.533(7) y
C21 H21 1.0000 ?
C22 C23 1.550(8) y
C22 H22a 0.9900 ?
C22 H22b 0.9900 ?
C23 C24 1.527(7) y
C23 H23d 1.0000 ?
C24 C25 1.527(8) y
C24 H24a 1.0000 ?
C25 C26 1.531(8) y
C25 H25 1.0000 ?
C26 H26 1.0000 ?
C21' C22' 1.523(9) y
C21' H21' 1.0000 ?
C22' C23' 1.537(9) y
C22' H22' 1.0000 ?
C23' C24' 1.481(10) y
C23' H23e 0.9900 ?
C23' H23f 0.9900 ?
C24' C25' 1.309(10) y
C24' H24' 0.9500 ?
C25' C26' 1.422(9) y
C26' C27' 1.349(10) y
C26' H26' 0.9500 ?
C27' C28' 1.427(9) y
C27' H27' 0.9500 ?
C28' H28' 0.9500 ?
O31 C31' 1.414(6) y
O31 C34 1.426(7) y
O32 C35' 1.374(8) y
O32 C31' 1.409(7) y
O33 C35 1.452(5) y
O33 H33 0.8400 ?
O34 C36 1.432(6) y
O34 H34 0.8400 ?
N31 C31 1.503(7) y
N31 H31a 0.9100 ?
N31 H31b 0.9100 ?
N31 H31c 0.9100 ?
N32 C48' 1.289(8) y
N32 C33 1.471(8) y
N33 C32' 1.490(8) y
N33 H33a 0.9100 ?
N33 H33b 0.9100 ?
N33 H33c 0.9100 ?
C31 C32 1.520(8) y
C31 C36 1.521(7) y
C31 H31 1.0000 ?
C32 C33 1.516(8) y
C32 H32a 0.9900 ?
C32 H32b 0.9900 ?
C33 C34 1.546(6) y
C33 H33d 1.0000 ?
C34 C35 1.508(8) y
C34 H34a 1.0000 ?
C35 C36 1.502(8) y
C35 H35 1.0000 ?
C36 H36 1.0000 ?
C31' C32' 1.510(9) y
C31' H31' 1.0000 ?
C32' C33' 1.542(9) y
C32' H32' 1.0000 ?
C33' C34' 1.477(10) y
C33' H33e 0.9900 ?
C33' H33f 0.9900 ?
C34' C35' 1.351(10) y
C34' H34' 0.9500 ?
C35' C36' 1.430(9) y
C36' C37' 1.356(10) y
C36' H36' 0.9500 ?
C37' C38' 1.449(9) y
C37' H37' 0.9500 ?
C38' N42 1.247(9) y
C38' H38' 0.9500 ?
O41 C44 1.425(7) y
O41 C41' 1.425(6) y
O42 C45' 1.398(8) y
O42 C41' 1.437(7) y
O43 C45 1.439(5) y
O43 H43g 0.8400 ?
O44 C46 1.430(7) y
O44 H44b 0.8400 ?
N41 C41 1.492(8) y
N41 H41a 0.9100 ?
N41 H41b 0.9100 ?
N41 H41c 0.9100 ?
N42 C43 1.469(8) y
N43 C42' 1.462(8) y
N43 H43a 0.9100 ?
N43 H43b 0.9100 ?
N43 H43c 0.9100 ?
C41 C42 1.505(8) y
C41 C46 1.526(7) y
C41 H41 1.0000 ?
C42 C43 1.496(9) y
C42 H42a 0.9900 ?
C42 H42b 0.9900 ?
C43 C44 1.506(7) y
C43 H43d 1.0000 ?
C44 C45 1.533(9) y
C44 H44a 1.0000 ?
C45 C46 1.519(9) y
C45 H45 1.0000 ?
C46 H46 1.0000 ?
C41' C42' 1.518(9) y
C41' H41' 1.0000 ?
C42' C43' 1.526(9) y
C42' H42' 1.0000 ?
C43' C44' 1.492(10) y
C43' H43e 0.9900 ?
C43' H43f 0.9900 ?
C44' C45' 1.333(10) y
C44' H44' 0.9500 ?
C45' C46' 1.435(9) y
C46' C47' 1.346(9) y
C46' H46' 0.9500 ?
C47' C48' 1.429(9) y
C47' H47' 0.9500 ?
C48' H48' 0.9500 ?
O101 H1e 0.863(9) ?
O101 H1f 0.868(8) ?
O102 H2a 0.861(9) ?
O102 H2b 0.863(9) ?
O103 H3a 0.867(9) ?
O103 H3b 0.864(9) ?
O104 H4a 0.8558 ?
O104 H4b 0.8576 ?
O105 H5a 0.884(15) ?
O105 H5b 0.898(15) ?
O106 H6a 0.878(15) ?
O106 H6b 0.8693 ?
O107 H7a 0.8789 ?
O107 H7b 0.880(15) ?
O108 H8a 0.874(15) ?
O108 H8b 0.876(15) ?
O109 H9a 0.877(15) ?
O109 H9b 0.870(15) ?
O110 H10a 0.8790 ?
O110 H10b 0.868(15) ?
O111 H11d 0.865(8) ?
O111 H11e 0.864(9) ?
N101 H1a 0.906(17) ?
N101 H1b 0.889(17) ?
N101 H1c 0.899(17) ?
N101 H1d 0.900(17) ?

loop_
_geom_hbond_atom_site_label_D
_geom_hbond_atom_site_label_H
_geom_hbond_atom_site_label_A
_geom_hbond_distance_DH
_geom_hbond_distance_HA
_geom_hbond_distance_DA
_geom_hbond_angle_DHA
_geom_hbond_site_symmetry_A
_geom_hbond_publ_flag
O14 H14 O73 0.84 2.15 2.668(7) 119.9 1_545 y
N11 H11A O71 0.91 1.96 2.816(8) 156.7 1_445 y
N11 H11B O93 0.91 1.9 2.778(9) 162.1 1_454 y
N11 H11B O94 0.91 2.43 3.105(9) 131.4 1_454 y
N11 H11C O13 0.91 2.18 2.911(7) 136.8 1_455 y
N13 H13A O101 0.91 1.98 2.868(7) 165.4 . y
N13 H13B O62 0.91 1.93 2.817(6) 163.2 . y
N13 H13C O64 0.91 1.99 2.798(6) 147.5 1_455 y
O23 H23 O64 0.84 2.05 2.782(6) 146 1_465 y
O24 H24 O62 0.84 2.06 2.693(6) 131.6 1_565 y
N21 H21B O14 0.91 2.04 2.865(7) 150 1_665 y
N21 H21C O71 0.91 2.45 2.993(8) 118.9 . y
N23 H23A O82 0.91 2.04 2.824(7) 144 1_455 y
N23 H23B O61 0.91 1.91 2.803(6) 165.1 1_465 y
N23 H23C O102 0.91 2.13 2.873(6) 138.1 . y
O33 H33 O44 0.84 1.91 2.693(5) 153.6 1_545 y
O34 H34 O83 0.84 1.82 2.639(6) 162.8 1_545 y
N31 H31A O105 0.91 1.9 2.807(7) 173.2 1_455 y
N31 H31B O33 0.91 2.23 2.936(6) 133.5 1_455 y
N31 H31C O82 0.91 1.92 2.769(6) 154.9 1_445 y
N31 H31C O83 0.91 2.63 3.150(7) 117 1_445 y
N33 H33A O53 0.91 1.95 2.764(6) 148.3 . y
N33 H33B O91 0.91 1.91 2.804(7) 167 . y
N33 H33C O54 0.91 1.9 2.803(6) 169.9 1_655 y
O43 H43G O53 0.84 1.89 2.705(6) 164.3 1_565 y
O44 H44B O54 0.84 1.85 2.663(6) 161.1 1_665 y
N41 H41A O103 0.91 1.85 2.755(7) 173.2 1_655 y
N41 H41B O34 0.91 1.98 2.814(7) 152.2 1_665 y
N41 H41C O81 0.91 1.94 2.835(7) 167.6 . y
N41 H41C O82 0.91 2.53 3.131(7) 123.6 . y
N43 H43B O74 0.91 1.86 2.770(8) 175.1 1_556 y
N43 H43C O51 0.91 1.88 2.771(7) 166 1_565 y
O101 H1E O102 0.863(9) 2.03(3) 2.722(7) 137(4) 1_545 y
O101 H1F O111 0.868(8) 2.12(4) 2.830(8) 138(5) . y
O102 H2A O84 0.861(9) 1.88(3) 2.657(6) 149(5) . y
O102 H2A O83 0.861(9) 2.62(3) 3.355(8) 144(4) . y
O102 H2B O61 0.863(9) 1.947(15) 2.777(6) 161(4) 1_565 y
O103 H3A O107 0.867(9) 1.97(5) 2.765(8) 151(8) . y
O103 H3B O81 0.864(9) 1.974(15) 2.829(7) 170(6) . y
O104 H4A O106 0.86 2.01 2.863(8) 178 1_455 y
O104 H4B O111 0.86 1.98 2.837(8) 178.1 . y
O105 H5A O63 0.884(15) 1.97(4) 2.641(6) 132(4) . y
O105 H5B O101 0.898(15) 2.18(5) 2.749(7) 121(5) 1_655 y
O106 H6B O110 0.87 2.21 3.082(10) 177.6 . y
O107 H7A O108 0.88 1.95 2.832(9) 177.8 . y
O107 H7B O110 0.880(15) 2.31(4) 2.794(10) 115(3) 1_455 y
O108 H8B O104 0.876(15) 1.90(3) 2.743(8) 162(9) . y
O109 H9A O81 0.877(15) 2.11(9) 2.880(9) 146(14) . y
O109 H9B O107 0.870(15) 1.969(15) 2.814(10) 163(4) . y
O110 H10A O109 0.88 2.21 3.089(12) 175.3 . y
O111 H11E O106 0.864(9) 2.11(3) 2.886(9) 150(5) . y
N101 H1A O91 0.906(17) 2.51(4) 3.042(8) 118(3) . y
N101 H1B O74 0.889(17) 2.16(3) 2.894(10) 139(4) 1_546 y
N101 H1C O94 0.899(17) 2.24(4) 2.853(10) 125(4) 1_455 y
N101 H1D O52 0.900(17) 2.23(4) 2.730(9) 115(4) . y

loop_
_geom_torsion_atom_site_label_1
_geom_torsion_atom_site_label_2
_geom_torsion_atom_site_label_3
_geom_torsion_atom_site_label_4
_geom_torsion
_geom_torsion_publ_flag
N21 C11 C12 C13 178.0(5) y
C16 C11 C12 C13 -60.4(6) y
C11 C12 C13 N22 178.7(4) y
C11 C12 C13 C14 56.8(6) y
N22 C13 C14 O21 70.8(6) y
C12 C13 C14 O21 -169.1(5) y
N22 C13 C14 C15 -169.4(5) y
C12 C13 C14 C15 -49.3(7) y
O21 C14 C15 O23 -70.2(6) y
C13 C14 C15 O23 171.3(5) y
O21 C14 C15 C16 166.4(4) y
C13 C14 C15 C16 47.9(7) y
O23 C15 C16 O24 66.0(6) y
C14 C15 C16 O24 -173.9(4) y
O23 C15 C16 C11 -170.2(5) y
C14 C15 C16 C11 -50.1(6) y
N21 C11 C16 O24 -57.8(6) y
C12 C11 C16 O24 -179.6(5) y
N21 C11 C16 C15 178.3(5) y
C12 C11 C16 C15 56.5(6) y
O21 C11' C12' N23 62.3(6) y
O22 C11' C12' N23 -174.8(4) y
O21 C11' C12' C13' -61.3(6) y
O22 C11' C12' C13' 61.6(6) y
N23 C12' C13' C14' -173.7(5) y
C11' C12' C13' C14' -49.6(6) y
C12' C13' C14' C15' 19.4(8) y
C13' C14' C15' O22 3.1(9) y
C13' C14' C15' C16' -177.0(5) y
C14' C15' C16' C17' -167.0(6) y
O22 C15' C16' C17' 12.8(8) y
C15' C16' C17' C18' 177.5(5) y
C23 N12 C18' C17' 179.1(5) y
C16' C17' C18' N12 -170.7(5) y
O22 C11' O21 C14 86.7(6) y
C12' C11' O21 C14 -151.2(5) y
C13 C14 O21 C11' -141.0(5) y
C15 C14 O21 C11' 96.6(5) y
C14' C15' O22 C11' 7.6(8) y
C16' C15' O22 C11' -172.3(4) y
O21 C11' O22 C15' 80.7(6) y
C12' C11' O22 C15' -39.7(6) y
C14 C13 N22 C28' -93.2(6) y
C12 C13 N22 C28' 144.9(5) y
N11 C21 C22 C23 173.1(5) y
C26 C21 C22 C23 -62.4(7) y
C18' N12 C23 C24 -94.6(6) y
C18' N12 C23 C22 143.5(5) y
C21 C22 C23 N12 174.2(5) y
C21 C22 C23 C24 53.0(7) y
C21' O11 C24 C25 95.8(5) y
C21' O11 C24 C23 -143.7(5) y
N12 C23 C24 O11 78.1(6) y
C22 C23 C24 O11 -161.5(5) y
N12 C23 C24 C25 -165.8(5) y
C22 C23 C24 C25 -45.3(7) y
O11 C24 C25 O13 -75.5(5) y
C23 C24 C25 O13 169.6(5) y
O11 C24 C25 C26 163.7(4) y
C23 C24 C25 C26 48.8(7) y
O13 C25 C26 O14 64.7(6) y
C24 C25 C26 O14 -174.7(4) y
O13 C25 C26 C21 -176.0(5) y
C24 C25 C26 C21 -55.4(6) y
N11 C21 C26 O14 -53.2(7) y
C22 C21 C26 O14 -178.0(5) y
N11 C21 C26 C25 -172.9(5) y
C22 C21 C26 C25 62.2(7) y
C24 O11 C21' O12 82.6(6) y
C24 O11 C21' C22' -153.2(5) y
C25' O12 C21' O11 82.2(6) y
C25' O12 C21' C22' -39.6(6) y
O11 C21' C22' N13 59.1(6) y
O12 C21' C22' N13 -176.6(4) y
O11 C21' C22' C23' -63.0(6) y
O12 C21' C22' C23' 61.3(6) y
N13 C22' C23' C24' -172.0(5) y
C21' C22' C23' C24' -49.4(6) y
C22' C23' C24' C25' 20.9(9) y
C23' C24' C25' O12 1.8(9) y
C23' C24' C25' C26' -176.9(6) y
C21' O12 C25' C24' 7.6(7) y
C21' O12 C25' C26' -173.5(4) y
C24' C25' C26' C27' -163.7(6) y
O12 C25' C26' C27' 17.5(8) y
C25' C26' C27' C28' 176.1(5) y
C13 N22 C28' C27' -179.1(5) y
C26' C27' C28' N22 -171.7(5) y
N31 C31 C32 C33 174.3(4) y
C36 C31 C32 C33 -63.5(6) y
C48' N32 C33 C32 141.0(5) y
C48' N32 C33 C34 -96.5(6) y
C31 C32 C33 N32 174.0(4) y
C31 C32 C33 C34 54.3(6) y
C31' O31 C34 C35 96.3(5) y
C31' O31 C34 C33 -143.6(5) y
N32 C33 C34 O31 76.1(5) y
C32 C33 C34 O31 -164.7(5) y
N32 C33 C34 C35 -164.7(5) y
C32 C33 C34 C35 -45.4(7) y
O31 C34 C35 O33 -74.7(5) y
C33 C34 C35 O33 168.9(4) y
O31 C34 C35 C36 163.6(4) y
C33 C34 C35 C36 47.2(6) y
O33 C35 C36 O34 66.6(6) y
C34 C35 C36 O34 -173.6(4) y
O33 C35 C36 C31 -175.7(4) y
C34 C35 C36 C31 -55.9(6) y
N31 C31 C36 O34 -57.1(6) y
C32 C31 C36 O34 -178.0(4) y
N31 C31 C36 C35 -176.3(5) y
C32 C31 C36 C35 62.8(6) y
C35' O32 C31' O31 81.7(6) y
C35' O32 C31' C32' -38.7(6) y
C34 O31 C31' O32 81.1(6) y
C34 O31 C31' C32' -156.3(5) y
O32 C31' C32' N33 -176.8(4) y
O31 C31' C32' N33 60.7(6) y
O32 C31' C32' C33' 61.5(6) y
O31 C31' C32' C33' -61.0(6) y
N33 C32' C33' C34' -173.1(5) y
C31' C32' C33' C34' -51.6(7) y
C32' C33' C34' C35' 23.0(8) y
C33' C34' C35' O32 0.4(10) y
C33' C34' C35' C36' -178.8(6) y
C31' O32 C35' C34' 7.2(8) y
C31' O32 C35' C36' -173.5(5) y
C34' C35' C36' C37' -164.5(6) y
O32 C35' C36' C37' 16.1(8) y
C35' C36' C37' C38' 178.5(5) y
C36' C37' C38' N42 -169.2(6) y
C37' C38' N42 C43 -179.2(5) y
N41 C41 C42 C43 179.9(5) y
C46 C41 C42 C43 -59.3(6) y
C38' N42 C43 C42 145.4(5) y
C38' N42 C43 C44 -91.5(6) y
C41 C42 C43 N42 178.1(4) y
C41 C42 C43 C44 56.2(6) y
C41' O41 C44 C43 -144.7(5) y
C41' O41 C44 C45 93.9(5) y
N42 C43 C44 O41 69.5(6) y
C42 C43 C44 O41 -169.1(5) y
N42 C43 C44 C45 -171.3(5) y
C42 C43 C44 C45 -49.8(7) y
O41 C44 C45 O43 -69.8(5) y
C43 C44 C45 O43 170.9(5) y
O41 C44 C45 C46 168.6(4) y
C43 C44 C45 C46 49.3(7) y
O43 C45 C46 O44 65.9(6) y
C44 C45 C46 O44 -175.0(4) y
O43 C45 C46 C41 -171.2(5) y
C44 C45 C46 C41 -52.2(6) y
N41 C41 C46 O44 -59.7(6) y
C42 C41 C46 O44 179.3(5) y
N41 C41 C46 C45 177.0(5) y
C42 C41 C46 C45 56.0(6) y
C44 O41 C41' O42 92.7(6) y
C44 O41 C41' C42' -146.8(5) y
C45' O42 C41' O41 81.6(6) y
C45' O42 C41' C42' -36.6(6) y
O41 C41' C42' N43 61.8(6) y
O42 C41' C42' N43 -178.7(4) y
O41 C41' C42' C43' -60.8(6) y
O42 C41' C42' C43' 58.7(6) y
N43 C42' C43' C44' -172.2(5) y
C41' C42' C43' C44' -49.5(7) y
C42' C43' C44' C45' 20.9(9) y
C43' C44' C45' O42 1.7(10) y
C43' C44' C45' C46' 179.4(6) y
C41' O42 C45' C44' 6.5(9) y
C41' O42 C45' C46' -171.5(4) y
C44' C45' C46' C47' -164.6(6) y
O42 C45' C46' C47' 13.4(8) y
C45' C46' C47' C48' 177.4(5) y
C33 N32 C48' C47' -179.1(5) y
C46' C47' C48' N32 -170.9(5) y

loop_
_platon_squeeze_void_nr
_platon_squeeze_void_average_x
_platon_squeeze_void_average_y
_platon_squeeze_void_average_z
_platon_squeeze_void_volume
_platon_squeeze_void_count_electrons
_platon_squeeze_void_content
1 -0.014 0.546 0.530 457 125 ' '
2 0.107 0.567 0.145 16 4 ' '
